data_1541703
loop_
_publ_author_name
'Artelt, H.M.'
'Meyer, G.'

_publ_section_title
;
 Cs3 (Tb10 (C2)2) Cl21, ein neuer Formel- und Strukturtyp mit isolierten,
 dimeren Clustern
;
_journal_name_full 'Zeitschrift fuer Anorganische und Allgemeine Chemie'
_journal_page_first 1527
_journal_page_last 1531
_journal_volume 620
_journal_year 1994
_chemical_formula_sum 'C4 Cl21 Cs3 Tb10'
_chemical_name_systematic 'Cs3 (Tb10 (C2)2) Cl21'
_space_group_IT_number 15
_symmetry_space_group_name_Hall '-C 2yc'
_symmetry_space_group_name_H-M 'C 1 2/c 1'
_cell_angle_alpha 90
_cell_angle_beta 98.134
_cell_angle_gamma 90
_cell_formula_units_Z 4
_cell_length_a 23.186
_cell_length_b 12.4583
_cell_length_c 15.02
_cell_volume 4295.002
_citation_journal_id_ASTM ZAACAB
_cod_data_source_file Artelt_ZAACAB_1994_1551.cif
_cod_data_source_block C4Cl21Cs3Tb10
_cod_database_code 1541703

loop_
_symmetry_equiv_pos_as_xyz
x,y,z
-x,y,-z+1/2
-x,-y,-z
x,-y,z-1/2
x+1/2,y+1/2,z
-x+1/2,y+1/2,-z+1/2
-x+1/2,-y+1/2,-z
x+1/2,-y+1/2,z-1/2

loop_
_atom_site_label
_atom_site_type_symbol
_atom_site_fract_x
_atom_site_fract_y
_atom_site_fract_z
_atom_site_occupancy
_atom_site_U_iso_or_equiv
Tb1 Tb 0.0951 0.13504 0.0164 1 0.0
Cl2 Cl 0.22214 0.49695 0.89829 1 0.0
Tb4 Tb 0.12148 0.37104 0.87872 1 0.0
Cl6 Cl 0.07803 0.46726 0.72093 1 0.0
Cs2 Cs 0.89315 0.24434 0.9558 1 0.0
Cl9 Cl 0 0 0 1 0.0
Cl11 Cl 0.1574 0.27187 0.29368 1 0.0
Cl1 Cl 0.18504 0.23762 0.77674 1 0.0
Tb3 Tb 0.23477 0.1412 0.95262 1 0.0
Cl3 Cl 0.28157 0.01653 0.35258 1 0.0
Cl5 Cl 0.12696 1.00034 0.16213 1 0.0
Cl8 Cl 0.03019 0.25528 0.11389 1 0.0
Cs1 Cs 0 0.02908 0.25 1 0.0
C1 C 0.18751 0.2231 0.0805 1 0.0
Cl4 Cl 0.14471 0.99465 0.91646 1 0.0
Tb2 Tb 0.21635 0.13566 0.20387 1 0.0
Cl7 Cl 0.96502 0.77594 0.13526 1 0.0
Tb5 Tb 0.1272 0.37528 0.1294 1 0.0
Cl10 Cl 0.92505 0.50034 0.01145 1 0.0
C2 C 0.16554 0.2843 0.0016 1 0.0
